data_4305200
loop_
_publ_author_name
'Pavel V. Gushchin'
'Marina R. Tyan'
'Nadezhda A. Bokach'
'Mikhail D. Revenco'
'Matti Haukka'
'Meng-Jiy Wang'
'Cheng-Hsuan Lai'
'Pi-Tai Chou'
'Vadim Yu. Kukushkin'

_publ_section_title
;
Novel Tailoring Reaction for Two Adjacent Coordinated Nitriles Giving
Platinum 1,3,5-Triazapentadiene Complexes
;
_journal_name_full 'Inorganic Chemistry'
_journal_page_first 11487
_journal_page_last 11500
_journal_paper_doi 10.1021/ic702483w
_journal_volume 47
_journal_year 2008
_chemical_formula_moiety 'C4 H9 Cl2 N3 Pt'
_chemical_formula_sum 'C4 H9 Cl2 N3 Pt'
_chemical_formula_weight 365.13
_chemical_name_systematic
;
 ?
;
_space_group_IT_number 15
_symmetry_cell_setting monoclinic
_symmetry_space_group_name_Hall '-C 2yc'
_symmetry_space_group_name_H-M 'C 1 2/c 1'
_atom_sites_solution_hydrogens mixed
_atom_sites_solution_primary direct
_atom_sites_solution_secondary difmap
_audit_creation_method SHELXL-97
_cell_angle_alpha 90.00
_cell_angle_beta 123.432(3)
_cell_angle_gamma 90.00
_cell_formula_units_Z 8
_cell_length_a 16.0700(12)
_cell_length_b 9.8856(8)
_cell_length_c 12.9953(8)
_cell_measurement_reflns_used 22063
_cell_measurement_temperature 120(2)
_cell_measurement_theta_max 27.48
_cell_measurement_theta_min 1.00
_cell_volume 1722.9(2)
_computing_cell_refinement 'EvalCCD (Duisenberg, 1998-2003)'
_computing_data_collection 'Collect (Bruker AXS BV, 1997-2004)'
_computing_data_reduction 'EvalCCD (Duisenberg, 1998-2003)'
_computing_molecular_graphics 'Diamond v.3.1e (Brandenburg, 2007)'
_computing_publication_material 'SHELXL-97 (Sheldrick, 1997)'
_computing_structure_refinement 'SHELXL-97 (Sheldrick, 1997)'
_computing_structure_solution 'SIR2004 (Burla et al., 2003)'
_diffrn_ambient_temperature 120(2)
_diffrn_detector_area_resol_mean 9
_diffrn_measured_fraction_theta_full 0.999
_diffrn_measured_fraction_theta_max 0.999
_diffrn_measurement_device '95mm CCD camera on \k-goniostat'
_diffrn_measurement_device_type 'Nonius KappaCCD'
_diffrn_measurement_method '\f scans and \w scans with \k offset'
_diffrn_radiation_monochromator 'horizontally mounted graphite crystal'
_diffrn_radiation_source 'fine-focus sealed tube'
_diffrn_radiation_type MoK\a
_diffrn_radiation_wavelength 0.71073
_diffrn_reflns_av_R_equivalents 0.0293
_diffrn_reflns_av_sigmaI/netI 0.0225
_diffrn_reflns_limit_h_max 20
_diffrn_reflns_limit_h_min -20
_diffrn_reflns_limit_k_max 12
_diffrn_reflns_limit_k_min -12
_diffrn_reflns_limit_l_max 13
_diffrn_reflns_limit_l_min -16
_diffrn_reflns_number 10483
_diffrn_reflns_theta_full 27.46
_diffrn_reflns_theta_max 27.46
_diffrn_reflns_theta_min 2.56
_exptl_absorpt_coefficient_mu 16.840
_exptl_absorpt_correction_T_max 0.3082
_exptl_absorpt_correction_T_min 0.1472
_exptl_absorpt_correction_type multi-scan
_exptl_absorpt_process_details 'SADABS v.2.10 (Sheldrick, 2003)'
_exptl_crystal_colour orange
_exptl_crystal_density_diffrn 2.815
_exptl_crystal_density_method 'not measured'
_exptl_crystal_description needle
_exptl_crystal_F_000 1328
_exptl_crystal_size_max 0.15
_exptl_crystal_size_mid 0.11
_exptl_crystal_size_min 0.07
_refine_diff_density_max 0.582
_refine_diff_density_min -0.726
_refine_diff_density_rms 0.127
_refine_ls_extinction_method none
_refine_ls_goodness_of_fit_ref 1.062
_refine_ls_hydrogen_treatment constr
_refine_ls_matrix_type full
_refine_ls_number_parameters 93
_refine_ls_number_reflns 1972
_refine_ls_number_restraints 0
_refine_ls_restrained_S_all 1.062
_refine_ls_R_factor_all 0.0217
_refine_ls_R_factor_gt 0.0156
_refine_ls_shift/su_max 0.001
_refine_ls_shift/su_mean 0.000
_refine_ls_structure_factor_coef Fsqd
_refine_ls_weighting_details 'calc w=1/[\s^2^(Fo^2^)+(0.0093P)^2^+2.3542P] where P=(Fo^2^+2Fc^2^)/3'
_refine_ls_weighting_scheme calc
_refine_ls_wR_factor_gt 0.0281
_refine_ls_wR_factor_ref 0.0293
_reflns_number_gt 1757
_reflns_number_total 1972
_reflns_threshold_expression >2sigma(I)
_cod_data_source_file ic702483w-gushchin_1.cif
_cod_data_source_block 1
_cod_original_sg_symbol_H-M 'C 2/c'
_cod_database_code 4305200

loop_
_symmetry_equiv_pos_as_xyz
'x, y, z'
'-x, y, -z+1/2'
'x+1/2, y+1/2, z'
'-x+1/2, y+1/2, -z+1/2'
'-x, -y, -z'
'x, -y, z-1/2'
'-x+1/2, -y+1/2, -z'
'x+1/2, -y+1/2, z-1/2'

loop_
_atom_site_label
_atom_site_type_symbol
_atom_site_fract_x
_atom_site_fract_y
_atom_site_fract_z
_atom_site_U_iso_or_equiv
_atom_site_adp_type
_atom_site_occupancy
_atom_site_symmetry_multiplicity
_atom_site_calc_flag
_atom_site_refinement_flags
_atom_site_disorder_assembly
_atom_site_disorder_group
Pt1 Pt 0.150607(8) 0.066416(13) 0.194782(10) 0.01335(4) Uani 1 1 d . . .
Cl1 Cl 0.31827(5) 0.02857(8) 0.27376(7) 0.01926(17) Uani 1 1 d . . .
Cl2 Cl 0.14347(6) -0.09727(8) 0.31753(7) 0.02000(17) Uani 1 1 d . . .
N1 N 0.00760(18) 0.0979(3) 0.1199(2) 0.0173(6) Uani 1 1 d . . .
H1 H -0.0263 0.0598 0.1445 0.026 Uiso 1 1 d . . ..
N2 N 0.15118(18) 0.2089(3) 0.0898(2) 0.0159(5) Uani 1 1 d . . .
H2 H 0.2063 0.2461 0.1025 0.024 Uiso 1 1 d . . .
N3 N -0.01625(17) 0.2677(3) -0.0178(2) 0.0172(6) Uani 1 1 d . . .
H3 H -0.0616 0.3197 -0.0833 0.026 Uiso 1 1 d . . ..
C1 C -0.0496(2) 0.1833(3) 0.0349(3) 0.0173(7) Uani 1 1 d . . .
C2 C 0.0784(2) 0.2816(3) 0.0075(3) 0.0157(6) Uani 1 1 d . . .
C3 C -0.1567(2) 0.2007(4) -0.0094(3) 0.0236(7) Uani 1 1 d . . .
H3A H -0.1766 0.1283 0.0243 0.035 Uiso 1 1 calc R .. .
H3B H -0.1980 0.1967 -0.0997 0.035 Uiso 1 1 calc R .. .
H3C H -0.1658 0.2885 0.0181 0.035 Uiso 1 1 calc R .. .
C9 C 0.0897(2) 0.3851(3) -0.0674(3) 0.0185(7) Uani 1 1 d . . .
H9A H 0.1588 0.4173 -0.0218 0.028 Uiso 1 1 calc R .. .
H9B H 0.0449 0.4613 -0.0841 0.028 Uiso 1 1 calc R .. .
H9C H 0.0728 0.3447 -0.1455 0.028 Uiso 1 1 calc R .. .

loop_
_atom_site_aniso_label
_atom_site_aniso_U_11
_atom_site_aniso_U_22
_atom_site_aniso_U_33
_atom_site_aniso_U_23
_atom_site_aniso_U_13
_atom_site_aniso_U_12
Pt1 0.01055(6) 0.01449(7) 0.01432(7) -0.00048(5) 0.00642(5) -0.00013(5)
Cl1 0.0116(3) 0.0210(4) 0.0219(4) 0.0017(3) 0.0072(3) 0.0004(3)
Cl2 0.0177(4) 0.0197(4) 0.0256(4) 0.0060(3) 0.0138(3) 0.0033(3)
N1 0.0138(13) 0.0209(16) 0.0198(14) -0.0005(11) 0.0109(11) 0.0000(11)
N2 0.0141(12) 0.0182(15) 0.0152(13) -0.0005(11) 0.0080(11) -0.0026(11)
N3 0.0118(12) 0.0196(15) 0.0188(14) 0.0027(11) 0.0076(11) 0.0019(11)
C1 0.0145(15) 0.0160(17) 0.0212(16) -0.0025(14) 0.0096(13) -0.0019(13)
C2 0.0150(15) 0.0168(17) 0.0150(15) -0.0031(13) 0.0080(12) -0.0007(13)
C3 0.0154(16) 0.025(2) 0.0295(18) 0.0032(15) 0.0122(14) 0.0030(14)
C9 0.0176(16) 0.0206(18) 0.0157(16) 0.0019(13) 0.0083(13) -0.0005(13)

loop_
_atom_type_symbol
_atom_type_description
_atom_type_scat_dispersion_real
_atom_type_scat_dispersion_imag
_atom_type_scat_source
C C 0.0033 0.0016 'International Tables Vol C Tables 4.2.6.8 and 6.1.1.4'
H H 0.0000 0.0000 'International Tables Vol C Tables 4.2.6.8 and 6.1.1.4'
N N 0.0061 0.0033 'International Tables Vol C Tables 4.2.6.8 and 6.1.1.4'
Cl Cl 0.1484 0.1585 'International Tables Vol C Tables 4.2.6.8 and 6.1.1.4'
Pt Pt -1.7033 8.3905 'International Tables Vol C Tables 4.2.6.8 and 6.1.1.4'

loop_
_geom_angle_atom_site_label_1
_geom_angle_atom_site_label_2
_geom_angle_atom_site_label_3
_geom_angle
_geom_angle_site_symmetry_1
_geom_angle_site_symmetry_3
_geom_angle_publ_flag
N2 Pt1 N1 89.66(10) . . yes
N2 Pt1 Cl2 177.38(7) . . ?
N1 Pt1 Cl2 87.92(8) . . ?
N2 Pt1 Cl1 88.52(7) . . ?
N1 Pt1 Cl1 177.19(7) . . ?
Cl2 Pt1 Cl1 93.93(3) . . yes
C1 N1 Pt1 128.0(2) . . ?
C1 N1 H1 108.0 . . ?
Pt1 N1 H1 123.8 . . ?
C2 N2 Pt1 129.0(2) . . ?
C2 N2 H2 106.3 . . ?
Pt1 N2 H2 123.7 . . ?
C1 N3 C2 129.1(3) . . yes
C1 N3 H3 118.7 . . ?
C2 N3 H3 112.1 . . ?
N1 C1 N3 122.7(3) . . ?
N1 C1 C3 122.2(3) . . ?
N3 C1 C3 115.1(3) . . ?
N2 C2 N3 121.5(3) . . ?
N2 C2 C9 123.0(3) . . ?
N3 C2 C9 115.4(3) . . ?
C1 C3 H3A 109.5 . . ?
C1 C3 H3B 109.5 . . ?
H3A C3 H3B 109.5 . . ?
C1 C3 H3C 109.5 . . ?
H3A C3 H3C 109.5 . . ?
H3B C3 H3C 109.5 . . ?
C2 C9 H9A 109.5 . . ?
C2 C9 H9B 109.5 . . ?
H9A C9 H9B 109.5 . . ?
C2 C9 H9C 109.5 . . ?
H9A C9 H9C 109.5 . . ?
H9B C9 H9C 109.5 . . ?

loop_
_geom_bond_atom_site_label_1
_geom_bond_atom_site_label_2
_geom_bond_distance
_geom_bond_site_symmetry_2
_geom_bond_publ_flag
Pt1 N2 1.964(3) . yes
Pt1 N1 1.965(2) . yes
Pt1 Cl2 2.3190(8) . yes
Pt1 Cl1 2.3250(8) . yes
N1 C1 1.287(4) . yes
N1 H1 0.8562 . ?
N2 C2 1.285(4) . yes
N2 H2 0.8867 . ?
N3 C1 1.363(4) . yes
N3 C2 1.374(4) . yes
N3 H3 0.9146 . ?
C1 C3 1.494(4) . ?
C2 C9 1.491(4) . ?
C3 H3A 0.9800 . ?
C3 H3B 0.9800 . ?
C3 H3C 0.9800 . ?
C9 H9A 0.9800 . ?
C9 H9B 0.9800 . ?
C9 H9C 0.9800 . ?

loop_
_geom_hbond_atom_site_label_D
_geom_hbond_atom_site_label_H
_geom_hbond_atom_site_label_A
_geom_hbond_distance_DH
_geom_hbond_distance_HA
_geom_hbond_distance_DA
_geom_hbond_angle_DHA
_geom_hbond_site_symmetry_A
_geom_hbond_publ_flag
N1 H1 Cl2 0.86 2.69 3.529(3) 167.7 2 yes
N1 H1 N1 0.86 2.93 3.523(5) 127.9 2 yes
N2 H2 Cl2 0.89 2.56 3.411(3) 161.7 4 yes
N3 H3 Cl1 0.91 2.34 3.245(3) 170.1 8_455 yes
